data_7018945
loop_
_publ_author_name
'Chakraborty, Anindita'
'Gurunatha, K. L.'
'Muthulakshmi, A.'
'Dutta, Sudipta'
'Pati, Swapan K.'
'Maji, Tapas Kumar'

_publ_section_title
;
 Assembly of trinuclear and tetranuclear building units of Cu(2+) towards
 two 1D magnetic systems: synthesis and magneto-structural correlations.
;
_journal_issue 19
_journal_name_full 'Dalton transactions (Cambridge, England : 2003)'
_journal_page_first 5879
_journal_page_last 5888
_journal_paper_doi 10.1039/c2dt12511k
_journal_volume 41
_journal_year 2012
_chemical_formula_moiety 'C28 H35 Cl Cu4 N4 O15'
_chemical_formula_sum 'C28 H35 Cl Cu4 N4 O15'
_chemical_formula_weight 957.21
_chemical_name_systematic
;
?
;
_space_group_IT_number 33
_symmetry_cell_setting orthorhombic
_symmetry_space_group_name_Hall 'P 2c -2ab'
_symmetry_space_group_name_H-M 'P b n 21'
_atom_sites_solution_hydrogens geom
_atom_sites_solution_primary direct
_atom_sites_solution_secondary difmap
_audit_creation_method SHELXL-97
_cell_angle_alpha 90.00
_cell_angle_beta 90.00
_cell_angle_gamma 90.00
_cell_formula_units_Z 4
_cell_length_a 7.9039(2)
_cell_length_b 15.7253(4)
_cell_length_c 27.7552(8)
_cell_measurement_temperature 298(2)
_cell_volume 3449.73(16)
_computing_cell_refinement SMART
_computing_data_collection 'SMART (Bruker,2000)'
_computing_data_reduction 'SAINT (Bruker,2000)'
_computing_molecular_graphics 'Mercury 1.4.1'
_computing_publication_material 'PLATON (Spek, 2003)'
_computing_structure_refinement 'SHELXL-97 (Sheldrick, 2008)'
_computing_structure_solution 'SIR-92 (Altomare et al. 1994)'
_diffrn_ambient_temperature 298(2)
_diffrn_measured_fraction_theta_full 0.972
_diffrn_measured_fraction_theta_max 0.972
_diffrn_radiation_monochromator graphite
_diffrn_radiation_source 'fine-focus sealed tube'
_diffrn_radiation_type MoK\a
_diffrn_radiation_wavelength 0.71073
_diffrn_reflns_av_R_equivalents 0.0536
_diffrn_reflns_av_sigmaI/netI 0.0403
_diffrn_reflns_limit_h_max 9
_diffrn_reflns_limit_h_min -9
_diffrn_reflns_limit_k_max 18
_diffrn_reflns_limit_k_min -18
_diffrn_reflns_limit_l_max 32
_diffrn_reflns_limit_l_min -33
_diffrn_reflns_number 35361
_diffrn_reflns_theta_full 25.45
_diffrn_reflns_theta_max 25.45
_diffrn_reflns_theta_min 1.47
_exptl_absorpt_coefficient_mu 2.587
_exptl_absorpt_correction_T_max 0.8603
_exptl_absorpt_correction_T_min 0.7820
_exptl_absorpt_correction_type empirical
_exptl_absorpt_process_details SADABS
_exptl_crystal_colour blue
_exptl_crystal_density_diffrn 1.843
_exptl_crystal_density_method 'not measured'
_exptl_crystal_description block
_exptl_crystal_F_000 1936
_exptl_crystal_size_max 0.10
_exptl_crystal_size_mid 0.08
_exptl_crystal_size_min 0.06
_refine_diff_density_max 2.713
_refine_diff_density_min -1.095
_refine_diff_density_rms 0.300
_refine_ls_abs_structure_details 'Flack H D (1983), Acta Cryst. A39, 876-881'
_refine_ls_abs_structure_Flack 0.52(3)
_refine_ls_extinction_method none
_refine_ls_goodness_of_fit_ref 1.081
_refine_ls_hydrogen_treatment noref
_refine_ls_matrix_type full
_refine_ls_number_parameters 470
_refine_ls_number_reflns 6150
_refine_ls_number_restraints 25
_refine_ls_restrained_S_all 1.099
_refine_ls_R_factor_all 0.0787
_refine_ls_R_factor_gt 0.0635
_refine_ls_shift/su_max 0.001
_refine_ls_shift/su_mean 0.000
_refine_ls_structure_factor_coef Fsqd
_refine_ls_weighting_details 'calc w=1/[\s^2^(Fo^2^)+(0.1210P)^2^+4.0368P] where P=(Fo^2^+2Fc^2^)/3'
_refine_ls_weighting_scheme calc
_refine_ls_wR_factor_gt 0.1563
_refine_ls_wR_factor_ref 0.1762
_reflns_number_gt 5295
_reflns_number_total 6150
_reflns_threshold_expression >2\s(I)
_cod_data_source_file c2dt12511k.txt
_cod_data_source_block compound2
_cod_depositor_comments
;
The following automatic conversions were performed:

'_symmetry_cell_setting' value 'Orthorhombic' changed to
'orthorhombic' according to
/home/saulius/struct/CIF-dictionaries/cif_core.dic dictionary named
'cif_core.dic' version 2.4.1 from 2010-06-29.

Automatic conversion script
Id: cif_fix_values 1715 2011-07-08 13:25:40Z adriana 
;
_cod_original_sg_symbol_H-M Pbn21
_cod_database_code 7018945

loop_
_symmetry_equiv_pos_as_xyz
'x, y, z'
'-x, -y, z+1/2'
'-x+1/2, y+1/2, z'
'x+1/2, -y+1/2, z+1/2'

loop_
_atom_site_label
_atom_site_type_symbol
_atom_site_fract_x
_atom_site_fract_y
_atom_site_fract_z
_atom_site_U_iso_or_equiv
_atom_site_adp_type
_atom_site_occupancy
_atom_site_symmetry_multiplicity
_atom_site_calc_flag
_atom_site_refinement_flags
C1 C 0.6655(10) 0.2293(5) 0.2195(3) 0.0360(19) Uani 1 1 d .
C2 C 0.6348(12) 0.2178(9) 0.2682(3) 0.056(3) Uani 1 1 d U
H2 H 0.7212 0.2035 0.2894 0.067 Uiso 1 1 calc R
C3 C 0.4697(14) 0.2285(10) 0.2838(3) 0.069(3) Uani 1 1 d U
H3 H 0.4463 0.2228 0.3165 0.083 Uiso 1 1 calc R
C4 C 0.3369(13) 0.2477(7) 0.2524(3) 0.050(2) Uani 1 1 d .
H4 H 0.2270 0.2559 0.2634 0.060 Uiso 1 1 calc R
C5 C 0.3770(10) 0.2537(5) 0.2043(3) 0.0317(17) Uani 1 1 d .
C6 C 0.8327(10) 0.2266(6) 0.1962(3) 0.038(2) Uani 1 1 d .
H6A H 0.9071 0.2664 0.2125 0.046 Uiso 1 1 calc R
H6B H 0.8799 0.1702 0.2003 0.046 Uiso 1 1 calc R
C7 C 0.2540(10) 0.2749(6) 0.1649(3) 0.0335(19) Uani 1 1 d .
H7A H 0.1855 0.2256 0.1572 0.040 Uiso 1 1 calc R
H7B H 0.1795 0.3205 0.1751 0.040 Uiso 1 1 calc R
C8 C 0.3129(9) 0.5106(5) 0.2212(3) 0.0351(19) Uani 1 1 d .
C9 C 0.3461(13) 0.5227(8) 0.2705(3) 0.057(3) Uani 1 1 d .
H9 H 0.2595 0.5372 0.2917 0.068 Uiso 1 1 calc R
C10 C 0.5066(14) 0.5128(10) 0.2865(4) 0.071(4) Uani 1 1 d .
H10 H 0.5294 0.5182 0.3192 0.085 Uiso 1 1 calc R
C11 C 0.1461(11) 0.5129(6) 0.1973(3) 0.039(2) Uani 1 1 d .
H11A H 0.0946 0.5677 0.2038 0.046 Uiso 1 1 calc R
H11B H 0.0748 0.4699 0.2120 0.046 Uiso 1 1 calc R
C12 C 0.6011(10) 0.4871(5) 0.2062(3) 0.0322(18) Uani 1 1 d .
C13 C 0.7230(10) 0.4685(6) 0.1664(3) 0.0308(18) Uani 1 1 d .
H13A H 0.7921 0.5181 0.1599 0.037 Uiso 1 1 calc R
H13B H 0.7971 0.4220 0.1756 0.037 Uiso 1 1 calc R
C14 C 0.3069(12) 0.4915(5) 0.0213(3) 0.0365(19) Uani 1 1 d .
H14A H 0.4051 0.5239 0.0112 0.044 Uiso 1 1 calc R
H14B H 0.2173 0.5312 0.0292 0.044 Uiso 1 1 calc R
C15 C 0.2512(10) 0.4353(5) -0.0183(3) 0.0278(18) Uani 1 1 d .
C16 C 0.1765(15) 0.2954(6) -0.0377(4) 0.051(2) Uani 1 1 d .
C17 C 0.150(2) 0.2092(7) -0.0149(5) 0.075(4) Uani 1 1 d .
H17A H 0.2180 0.1672 -0.0317 0.089 Uiso 1 1 calc R
H17B H 0.0322 0.1929 -0.0180 0.089 Uiso 1 1 calc R
C18 C 0.7876(16) 0.5450(6) -0.0114(4) 0.052(3) Uani 1 1 d .
H18A H 0.9041 0.5618 -0.0169 0.063 Uiso 1 1 calc R
H18B H 0.7148 0.5883 -0.0250 0.063 Uiso 1 1 calc R
C19 C 0.7545(14) 0.4616(6) -0.0360(3) 0.043(2) Uani 1 1 d .
C20 C 0.6937(12) 0.3193(5) -0.0206(3) 0.0331(19) Uani 1 1 d .
C21 C 0.6526(12) 0.2579(5) 0.0186(3) 0.0354(19) Uani 1 1 d .
H21A H 0.5487 0.2279 0.0110 0.042 Uiso 1 1 calc R
H21B H 0.7428 0.2165 0.0218 0.042 Uiso 1 1 calc R
C22 C 0.6833(17) 0.3000(6) -0.0699(3) 0.056(3) Uani 1 1 d .
H22 H 0.6593 0.2453 -0.0807 0.068 Uiso 1 1 calc R
C23 C 0.7110(19) 0.3677(7) -0.1025(3) 0.062(3) Uani 1 1 d .
H23 H 0.7069 0.3574 -0.1354 0.074 Uiso 1 1 calc R
C24 C 0.7434(14) 0.4475(6) -0.0864(3) 0.047(2) Uani 1 1 d .
H24 H 0.7582 0.4921 -0.1080 0.056 Uiso 1 1 calc R
C25 C 0.2364(15) 0.4602(6) -0.0670(3) 0.051(3) Uani 1 1 d .
H25 H 0.2506 0.5164 -0.0765 0.062 Uiso 1 1 calc R
C26 C 0.199(2) 0.3958(8) -0.1005(4) 0.072(4) Uani 1 1 d .
H26 H 0.1877 0.4094 -0.1329 0.086 Uiso 1 1 calc R
C27 C 0.180(2) 0.3152(8) -0.0863(4) 0.079(4) Uani 1 1 d .
H27 H 0.1685 0.2723 -0.1091 0.095 Uiso 1 1 calc R
C28 C 0.6393(14) 0.4944(7) 0.2545(3) 0.053(3) Uani 1 1 d .
H28 H 0.7496 0.4875 0.2655 0.064 Uiso 1 1 calc R
N1 N 0.5351(9) 0.2444(4) 0.1905(2) 0.0298(14) Uani 1 1 d .
N2 N 0.4399(8) 0.4955(4) 0.1917(2) 0.0287(13) Uani 1 1 d .
N3 N 0.2247(8) 0.3546(4) -0.0063(3) 0.0264(13) Uani 1 1 d .
N4 N 0.7322(8) 0.3977(4) -0.0065(3) 0.0235(13) Uani 1 1 d .
O1 O 0.8307(8) 0.2472(4) 0.1447(2) 0.0439(15) Uani 1 1 d U
H1O H 0.8991 0.2828 0.1245 0.053 Uiso 1 1 d R
O2 O 0.3504(6) 0.3009(3) 0.1234(2) 0.0350(12) Uani 1 1 d .
O1W O 0.5118(7) 0.1221(3) 0.0964(3) 0.0425(16) Uani 1 1 d .
H1O1 H 0.4528 0.0752 0.1135 0.051 Uiso 1 1 d R
H2O1 H 0.5973 0.0902 0.0746 0.051 Uiso 1 1 d R
O3 O 0.1454(7) 0.4989(3) 0.1438(2) 0.0367(13) Uani 1 1 d U
O2W O 0.5178(7) 0.6284(3) 0.0910(3) 0.0445(16) Uani 1 1 d .
H1O2 H 0.4598 0.6576 0.0655 0.053 Uiso 1 1 d R
H2O2 H 0.5854 0.6784 0.0959 0.053 Uiso 1 1 d R
O4 O 0.6272(6) 0.4458(3) 0.1243(2) 0.0318(11) Uani 1 1 d .
O5 O 0.3477(7) 0.4426(3) 0.0620(2) 0.0333(11) Uani 1 1 d .
O6 O 0.1990(11) 0.2104(4) 0.0382(3) 0.060(2) Uani 1 1 d .
O7 O 0.7578(8) 0.5389(4) 0.0386(2) 0.0365(14) Uani 1 1 d .
H7O H 0.6658 0.5714 0.0590 0.044 Uiso 1 1 d R
O8 O 0.6337(8) 0.3031(3) 0.0617(2) 0.0378(13) Uani 1 1 d .
O9 O 0.483(2) 0.069(2) -0.1874(10) 0.36(3) Uani 1 1 d .
O10 O 0.490(3) 0.206(2) -0.1790(11) 0.273(12) Uani 1 1 d U
O11 O 0.597(4) 0.1272(11) -0.1299(15) 0.35(2) Uani 1 1 d .
O12 O 0.325(5) 0.1337(14) -0.1355(18) 0.48(4) Uani 1 1 d .
O13 O -0.0097(6) 0.3728(3) 0.0944(3) 0.0378(14) Uani 1 1 d .
H13O H 0.0486 0.4199 0.1130 0.045 Uiso 1 1 d R
Cu1 Cu 0.71338(11) 0.42305(5) 0.06086(3) 0.0247(2) Uani 1 1 d .
Cu2 Cu 0.25847(11) 0.32626(5) 0.06116(3) 0.0234(2) Uani 1 1 d .
Cu3 Cu 0.38810(11) 0.47727(5) 0.12636(4) 0.0278(2) Uani 1 1 d .
Cu4 Cu 0.58938(11) 0.26244(5) 0.12431(4) 0.0286(2) Uani 1 1 d .
Cl1 Cl 0.4714(6) 0.1322(2) -0.16024(19) 0.0951(12) Uani 1 1 d .

loop_
_atom_site_aniso_label
_atom_site_aniso_U_11
_atom_site_aniso_U_22
_atom_site_aniso_U_33
_atom_site_aniso_U_23
_atom_site_aniso_U_13
_atom_site_aniso_U_12
C1 0.026(4) 0.035(4) 0.047(5) 0.001(4) -0.009(4) -0.003(3)
C2 0.036(4) 0.109(8) 0.022(4) 0.012(5) -0.002(3) 0.002(5)
C3 0.047(5) 0.134(9) 0.025(4) 0.004(5) 0.006(4) -0.005(6)
C4 0.041(5) 0.074(7) 0.035(5) 0.013(5) 0.009(4) 0.008(5)
C5 0.029(4) 0.034(4) 0.033(5) 0.003(3) 0.000(3) -0.001(3)
C6 0.020(4) 0.062(5) 0.033(5) 0.019(4) 0.002(3) 0.003(4)
C7 0.020(4) 0.042(5) 0.038(5) 0.016(4) -0.002(3) -0.009(3)
C8 0.015(4) 0.040(5) 0.050(5) -0.003(4) -0.004(4) 0.005(3)
C9 0.039(5) 0.108(9) 0.023(4) -0.015(5) -0.004(4) 0.015(5)
C10 0.048(6) 0.141(11) 0.023(5) -0.011(6) -0.017(4) 0.015(7)
C11 0.033(4) 0.051(5) 0.032(5) -0.012(4) -0.003(4) 0.012(4)
C12 0.030(4) 0.045(5) 0.021(4) 0.005(3) -0.002(3) 0.004(3)
C13 0.021(4) 0.036(4) 0.036(5) -0.010(4) 0.001(3) 0.002(3)
C14 0.052(5) 0.024(4) 0.034(5) 0.000(3) -0.008(4) -0.001(3)
C15 0.043(5) 0.015(3) 0.025(4) 0.009(3) -0.007(3) -0.003(3)
C16 0.073(7) 0.042(5) 0.037(5) -0.015(4) -0.005(5) -0.011(5)
C17 0.103(11) 0.041(6) 0.079(9) -0.003(5) 0.011(8) -0.017(6)
C18 0.079(8) 0.035(5) 0.042(6) 0.004(4) 0.001(5) -0.005(5)
C19 0.067(6) 0.038(5) 0.025(4) 0.004(4) 0.010(4) -0.002(4)
C20 0.055(5) 0.021(4) 0.023(4) -0.007(3) 0.014(4) -0.006(3)
C21 0.055(5) 0.027(4) 0.024(4) 0.000(3) 0.005(4) 0.006(4)
C22 0.105(9) 0.037(5) 0.028(5) -0.011(4) 0.012(5) -0.026(5)
C23 0.122(11) 0.044(6) 0.019(5) -0.006(4) 0.012(5) -0.015(6)
C24 0.076(7) 0.038(5) 0.027(5) 0.005(4) 0.013(4) -0.004(4)
C25 0.094(8) 0.033(5) 0.027(5) 0.012(4) -0.018(5) -0.014(5)
C26 0.122(11) 0.074(8) 0.021(5) 0.002(5) -0.019(6) -0.015(8)
C27 0.147(13) 0.056(7) 0.034(6) -0.015(5) 0.000(7) -0.040(8)
C28 0.051(6) 0.077(7) 0.032(5) -0.011(5) -0.008(4) 0.021(5)
N1 0.035(4) 0.026(3) 0.029(4) -0.001(3) -0.001(3) 0.005(3)
N2 0.026(3) 0.028(3) 0.032(4) -0.001(3) 0.007(3) 0.009(3)
N3 0.036(3) 0.017(3) 0.026(3) 0.003(3) -0.003(3) -0.005(2)
N4 0.032(3) 0.010(3) 0.028(3) -0.004(3) 0.002(3) -0.002(2)
O1 0.041(3) 0.049(3) 0.042(3) -0.019(2) -0.019(2) 0.020(2)
O2 0.035(3) 0.039(3) 0.031(3) 0.010(3) 0.003(3) -0.003(2)
O1W 0.055(4) 0.015(2) 0.058(4) 0.006(2) 0.022(3) -0.004(3)
O3 0.040(3) 0.022(2) 0.048(3) 0.005(2) 0.031(2) 0.009(2)
O2W 0.041(3) 0.034(3) 0.058(5) -0.007(2) -0.017(3) 0.008(3)
O4 0.025(3) 0.044(3) 0.025(3) -0.003(3) -0.001(2) -0.001(2)
O5 0.044(3) 0.031(3) 0.025(3) 0.002(3) -0.009(3) 0.004(2)
O6 0.109(6) 0.027(3) 0.045(4) -0.015(3) 0.024(4) -0.022(4)
O7 0.063(4) 0.025(3) 0.021(3) -0.004(2) -0.006(3) -0.006(2)
O8 0.065(4) 0.028(3) 0.020(3) 0.003(2) 0.011(3) -0.003(2)
O9 0.103(13) 0.56(5) 0.41(4) -0.41(4) 0.030(16) -0.022(19)
O10 0.149(16) 0.36(2) 0.31(2) 0.231(19) 0.003(15) -0.012(16)
O11 0.37(4) 0.096(12) 0.58(5) -0.026(19) -0.37(4) 0.039(16)
O12 0.56(6) 0.121(14) 0.75(7) 0.10(3) 0.58(6) 0.09(2)
O13 0.030(3) 0.036(3) 0.047(4) -0.004(2) 0.000(2) 0.002(3)
Cu1 0.0444(5) 0.0131(4) 0.0165(4) -0.0015(3) 0.0069(5) -0.0014(3)
Cu2 0.0369(5) 0.0160(4) 0.0174(4) 0.0027(4) -0.0044(4) -0.0052(3)
Cu3 0.0247(4) 0.0356(5) 0.0231(5) -0.0047(4) -0.0052(4) 0.0043(3)
Cu4 0.0262(4) 0.0335(5) 0.0262(5) 0.0071(5) 0.0056(4) 0.0039(3)
Cl1 0.105(3) 0.083(2) 0.097(3) -0.0021(19) -0.034(2) -0.005(2)

loop_
_atom_type_symbol
_atom_type_description
_atom_type_scat_dispersion_real
_atom_type_scat_dispersion_imag
_atom_type_scat_source
C C 0.0033 0.0016 'International Tables Vol C Tables 4.2.6.8 and 6.1.1.4'
H H 0.0000 0.0000 'International Tables Vol C Tables 4.2.6.8 and 6.1.1.4'
N N 0.0061 0.0033 'International Tables Vol C Tables 4.2.6.8 and 6.1.1.4'
O O 0.0106 0.0060 'International Tables Vol C Tables 4.2.6.8 and 6.1.1.4'
Cu Cu 0.3201 1.2651 'International Tables Vol C Tables 4.2.6.8 and 6.1.1.4'
Cl Cl 0.1484 0.1585 'International Tables Vol C Tables 4.2.6.8 and 6.1.1.4'

loop_
_geom_angle_atom_site_label_1
_geom_angle_atom_site_label_2
_geom_angle_atom_site_label_3
_geom_angle
N1 C1 C2 118.6(8)
N1 C1 C6 115.7(8)
C2 C1 C6 125.6(8)
C1 C2 C3 117.0(9)
C2 C3 C4 122.6(9)
C5 C4 C3 116.6(9)
N1 C5 C4 119.6(8)
N1 C5 C7 115.3(7)
C4 C5 C7 125.0(8)
O1 C6 C1 114.4(7)
O2 C7 C5 107.7(6)
N2 C8 C9 119.2(7)
N2 C8 C11 113.9(8)
C9 C8 C11 126.9(8)
C10 C9 C8 118.5(9)
C9 C10 C28 121.1(9)
C8 C11 O3 116.4(7)
N2 C12 C28 119.5(8)
N2 C12 C13 114.1(7)
C28 C12 C13 126.4(8)
O4 C13 C12 108.1(6)
O5 C14 C15 109.9(6)
N3 C15 C25 119.5(8)
N3 C15 C14 115.5(7)
C25 C15 C14 124.8(7)
N3 C16 C27 118.4(9)
N3 C16 C17 113.0(9)
C27 C16 C17 127.9(9)
C16 C17 O6 111.1(8)
O7 C18 C19 111.1(7)
N4 C19 C24 119.2(9)
N4 C19 C18 114.1(8)
C24 C19 C18 126.6(8)
N4 C20 C22 120.1(8)
N4 C20 C21 115.8(7)
C22 C20 C21 124.0(7)
O8 C21 C20 108.5(6)
C20 C22 C23 116.8(8)
C24 C23 C22 121.1(9)
C23 C24 C19 118.7(9)
C26 C25 C15 116.7(9)
C27 C26 C25 120.9(10)
C26 C27 C16 120.2(10)
C12 C28 C10 117.9(9)
C5 N1 C1 125.4(8)
C5 N1 Cu4 118.6(6)
C1 N1 Cu4 115.8(6)
C8 N2 C12 123.6(7)
C8 N2 Cu3 117.5(5)
C12 N2 Cu3 118.8(5)
C16 N3 C15 123.1(8)
C16 N3 Cu2 120.8(6)
C15 N3 Cu2 116.1(6)
C19 N4 C20 124.0(8)
C19 N4 Cu1 117.4(6)
C20 N4 Cu1 117.6(5)
C6 O1 Cu4 108.2(5)
C7 O2 Cu2 125.4(5)
C7 O2 Cu4 114.0(5)
Cu2 O2 Cu4 115.9(3)
C11 O3 Cu3 105.0(5)
C13 O4 Cu1 127.2(4)
C13 O4 Cu3 115.0(5)
Cu1 O4 Cu3 114.6(3)
C14 O5 Cu3 129.8(5)
C14 O5 Cu2 114.7(5)
Cu3 O5 Cu2 109.9(3)
C17 O6 Cu2 112.4(6)
C18 O7 Cu1 113.8(5)
C21 O8 Cu4 129.4(4)
C21 O8 Cu1 116.0(5)
Cu4 O8 Cu1 113.0(3)
N4 Cu1 O4 163.7(3)
N4 Cu1 O7 82.7(3)
O4 Cu1 O7 100.4(2)
N4 Cu1 O8 80.7(2)
O4 Cu1 O8 93.1(2)
O7 Cu1 O8 160.7(3)
O2 Cu2 N3 165.6(2)
O2 Cu2 O5 92.7(2)
N3 Cu2 O5 81.2(2)
O2 Cu2 O6 100.8(3)
N3 Cu2 O6 82.5(3)
O5 Cu2 O6 160.9(3)
O2 Cu2 O13 93.0(2)
N3 Cu2 O13 100.2(3)
O5 Cu2 O13 91.6(2)
O6 Cu2 O13 101.1(3)
N2 Cu3 O5 171.7(2)
N2 Cu3 O4 81.7(3)
O5 Cu3 O4 93.6(2)
N2 Cu3 O3 87.2(3)
O5 Cu3 O3 96.6(2)
O4 Cu3 O3 166.9(3)
N2 Cu3 O2W 97.5(3)
O5 Cu3 O2W 88.6(2)
O4 Cu3 O2W 81.3(2)
O3 Cu3 O2W 107.08(19)
O8 Cu4 N1 168.6(2)
O8 Cu4 O2 93.5(3)
N1 Cu4 O2 81.0(3)
O8 Cu4 O1 97.2(3)
N1 Cu4 O1 85.6(3)
O2 Cu4 O1 161.2(2)
O8 Cu4 O1W 93.5(2)
N1 Cu4 O1W 96.6(3)
O2 Cu4 O1W 91.9(2)
O1 Cu4 O1W 102.9(2)
O9 Cl1 O10 118(3)
O9 Cl1 O11 106.6(18)
O10 Cl1 O11 103.1(18)
O9 Cl1 O12 113(2)
O10 Cl1 O12 107.0(17)
O11 Cl1 O12 109(4)

loop_
_geom_bond_atom_site_label_1
_geom_bond_atom_site_label_2
_geom_bond_distance
C1 N1 1.330(10)
C1 C2 1.383(13)
C1 C6 1.472(12)
C2 C3 1.386(15)
C3 C4 1.397(14)
C4 C5 1.374(12)
C5 N1 1.316(11)
C5 C7 1.500(11)
C6 O1 1.465(10)
C7 O2 1.441(10)
C8 N2 1.318(10)
C8 C9 1.407(13)
C8 C11 1.477(11)
C9 C10 1.353(14)
C10 C28 1.405(15)
C11 O3 1.502(10)
C12 N2 1.343(10)
C12 C28 1.378(12)
C12 C13 1.494(11)
C13 O4 1.438(10)
C14 O5 1.404(10)
C14 C15 1.478(11)
C15 N3 1.329(9)
C15 C25 1.412(12)
C16 N3 1.332(11)
C16 C27 1.382(15)
C16 C17 1.511(15)
C17 O6 1.524(15)
C18 O7 1.410(12)
C18 C19 1.502(13)
C19 N4 1.308(12)
C19 C24 1.419(13)
C20 N4 1.328(10)
C20 C22 1.404(12)
C20 C21 1.491(11)
C21 O8 1.400(9)
C22 C23 1.413(14)
C23 C24 1.355(14)
C25 C26 1.405(15)
C26 C27 1.335(17)
N1 Cu4 1.907(7)
N2 Cu3 1.880(7)
N3 Cu2 1.942(7)
N4 Cu1 1.918(7)
O1 Cu4 2.005(6)
O2 Cu2 1.916(6)
O2 Cu4 1.983(5)
O1W Cu4 2.418(5)
O3 Cu3 2.008(5)
O2W Cu3 2.768(6)
O4 Cu1 1.921(6)
O4 Cu3 1.955(5)
O5 Cu3 1.895(6)
O5 Cu2 1.961(5)
O6 Cu2 1.986(6)
O7 Cu1 1.955(6)
O8 Cu4 1.885(6)
O8 Cu1 1.988(5)
O9 Cl1 1.247(17)
O10 Cl1 1.29(2)
O11 Cl1 1.303(18)
O12 Cl1 1.35(2)
O13 Cu2 2.424(5)
